data_9010736
loop_
_publ_author_name
'Gualtieri, A. F.'
'Passaglia, E.'

_publ_section_title
;
 Rietveld structure refinement of NH4-exchanged natural chabazite
;
_journal_name_full 'European Journal of Mineralogy'
_journal_page_first 351
_journal_page_last 359
_journal_paper_doi 10.1127/0935-1221/2006/0018-0351
_journal_volume 18
_journal_year 2006
_chemical_compound_source 'Wasson's Bluff, Two Islands, Nova Scotia, Canada'
_chemical_formula_sum 'Al3.48 Ca0.05 H74 K0.05 N2 O33.66 Si8.52'
_chemical_name_mineral NH4-Chabazite-K
_space_group_IT_number 166
_symmetry_space_group_name_Hall '-P 3* 2'
_symmetry_space_group_name_H-M 'R -3 m :R'
_cell_angle_alpha 94.678
_cell_angle_beta 94.678
_cell_angle_gamma 94.678
_cell_formula_units_Z 1
_cell_length_a 9.41709
_cell_length_b 9.41709
_cell_length_c 9.41709
_cell_volume 826.291
_database_code_amcsd 0007150
_exptl_crystal_density_diffrn 1.966
_cod_original_sg_symbol_H-M 'R -3 m'
_cod_original_formula_sum 'N2 H74 K.05 Ca.05 (Si8.52 Al3.48) O33.66'
_cod_database_code 9010736

loop_
_space_group_symop_operation_xyz
x,y,z
-x,-z,-y
-z,-x,-y
y,x,z
y,z,x
-z,-y,-x
-x,-y,-z
x,z,y
z,x,y
-y,-x,-z
-y,-z,-x
z,y,x

loop_
_atom_site_label
_atom_site_fract_x
_atom_site_fract_y
_atom_site_fract_z
_atom_site_occupancy
_atom_site_U_iso_or_equiv
_atom_site_type_symbol
_atom_site_attached_hydrogens
NC2a 0.24970 0.24970 0.24970 1.00000 0.07000 N 0
H1 0.18400 0.18400 0.18400 1.00000 0.08800 H 0
H2 0.30500 0.30500 0.19200 1.00000 0.08800 H 0
KC1 0.00000 0.00000 0.00000 0.05000 0.07000 K 0
CaC1 0.00000 0.00000 0.00000 0.05000 0.07000 Ca 0
SiT 0.10260 0.32990 0.87920 0.71000 0.01900 Si 0
AlT 0.10260 0.32990 0.87920 0.29000 0.01900 Al 0
O1 0.26250 -0.26250 0.00000 1.00000 0.02700 O 0
O2 0.14770 -0.14770 0.50000 1.00000 0.01500 O 0
O3 0.25330 0.25330 0.89560 1.00000 0.01200 O 0
O4 0.02760 0.02760 0.31280 1.00000 0.02500 O 0
Wat1 0.50000 0.50000 0.00000 0.48000 0.04700 O 2
Wat2a 0.27640 0.27640 0.53050 0.32000 0.05300 O 2
Wat3 0.20170 0.34520 0.51460 0.27000 0.04200 O 2
Wat4 0.36360 -0.36360 0.50000 0.18000 0.09400 O 2
Wat5a 0.53760 0.53760 0.27890 0.33000 0.05000 O 2

loop_
_cod_changelog_entry_id
_cod_changelog_entry_author
_cod_changelog_entry_date
_cod_changelog_entry_text
1
;cod-tools version 3.8.0
Id: cif_guess_AMCSD_atom_types 9581 2023-05-17 12:35:41Z saulius
;
2023-05-18T11:41:20+03:00
;Derived atom types and hydrogen counts
from atom names that follow the AMCSD naming convention
(Wat == water, O-H == hydroxyl).
;

loop_
_cod_related_entry_id
_cod_related_entry_database
_cod_related_entry_code
1 AMCSD 0007150
